data_7045885
loop_
_publ_author_name
'Capel Berdiell, Izar'
'Warriner, Stuart L.'
'Halcrow, Malcolm A.'

_publ_section_title
;
 Silver(i) complexes of bis- and tris-(pyrazolyl)azine derivatives -
 dimers, coordination polymers and a pentametallic assembly.
;
_journal_issue 15
_journal_name_full 'Dalton transactions (Cambridge, England : 2003)'
_journal_page_first 5269
_journal_page_last 5278
_journal_paper_doi 10.1039/C8DT00640G
_journal_volume 47
_journal_year 2018
_chemical_formula_moiety 'C12 H9 Ag N9, Cl O4'
_chemical_formula_sum 'C12 H9 Ag Cl N9 O4'
_chemical_formula_weight 486.60
_chemical_name_systematic
; 
catena-[2,4,6-tri(pyrazol-1-yl)-1,3,5-triazine]silver(I) perchlorate
;
_space_group_IT_number 29
_space_group_name_Hall 'P 2c -2ac'
_space_group_name_H-M_alt 'P c a 21'
_symmetry_cell_setting orthorhombic
_symmetry_space_group_name_Hall 'P 2c -2ac'
_symmetry_space_group_name_H-M 'P c a 21'
_atom_sites_solution_hydrogens geom
_atom_sites_solution_primary direct
_atom_sites_solution_secondary difmap
_audit_creation_method SHELXL-97
_audit_update_record
;
2018-01-08 deposited with the CCDC.
2018-03-16 downloaded from the CCDC.
;
_cell_angle_alpha 90.00
_cell_angle_beta 90.00
_cell_angle_gamma 90.00
_cell_formula_units_Z 8
_cell_length_a 18.3941(9)
_cell_length_b 10.1003(3)
_cell_length_c 18.0884(7)
_cell_measurement_reflns_used 2944
_cell_measurement_temperature 120(2)
_cell_measurement_theta_max 73.46
_cell_measurement_theta_min 4.89
_cell_volume 3360.6(2)
_computing_cell_refinement 'CrysAlisPro, Agilent Technologies'
_computing_data_collection 'CrysAlisPro, Agilent Technologies'
_computing_data_reduction 'CrysAlisPro, Agilent Technologies'
_computing_molecular_graphics 'XSEED (Barbour, 2001)'
_computing_publication_material 'local program'
_computing_structure_refinement 'SHELXL-97 (Sheldrick, 1997)'
_computing_structure_solution 'SHELXS-97 (Sheldrick, 1990)'
_diffrn_ambient_temperature 120(2)
_diffrn_detector_area_resol_mean 5.3095
_diffrn_measured_fraction_theta_full 0.989
_diffrn_measured_fraction_theta_max 0.979
_diffrn_measurement_device_type 'SuperNova, Dual, Cu at zero, Atlas'
_diffrn_measurement_method '\w scans'
_diffrn_radiation_monochromator mirror
_diffrn_radiation_source 'SuperNova (Cu) X-ray Source'
_diffrn_radiation_type CuK\a
_diffrn_radiation_wavelength 1.54184
_diffrn_reflns_av_R_equivalents 0.0442
_diffrn_reflns_av_sigmaI/netI 0.0561
_diffrn_reflns_limit_h_max 18
_diffrn_reflns_limit_h_min -22
_diffrn_reflns_limit_k_max 12
_diffrn_reflns_limit_k_min -7
_diffrn_reflns_limit_l_max 15
_diffrn_reflns_limit_l_min -22
_diffrn_reflns_number 8711
_diffrn_reflns_theta_full 72.00
_diffrn_reflns_theta_max 73.57
_diffrn_reflns_theta_min 4.38
_diffrn_standards_decay_% 0
_diffrn_standards_interval_count 0
_diffrn_standards_interval_time 0
_diffrn_standards_number 0
_exptl_absorpt_coefficient_mu 11.498
_exptl_absorpt_correction_T_max 1.000
_exptl_absorpt_correction_T_min 0.697
_exptl_absorpt_correction_type multi-scan
_exptl_absorpt_process_details
; 
CrysAlisPro, Agilent Technologies,
Version 1.171.36.24 (release 03-12-2012 CrysAlis171 .NET)
Empirical absorption correction using spherical harmonics,
 implemented in SCALE3 ABSPACK scaling algorithm.
;
_exptl_crystal_colour 'pale yellow'
_exptl_crystal_density_diffrn 1.924
_exptl_crystal_density_method 'not measured'
_exptl_crystal_description 'rectangular prism'
_exptl_crystal_F_000 1920
_exptl_crystal_recrystallization_method 'Re-crystallisation from solvent: 2,2,2-Trifluoroethanol/diethyl ether'
_exptl_crystal_size_max 0.25
_exptl_crystal_size_mid 0.20
_exptl_crystal_size_min 0.10
_refine_diff_density_max 3.223
_refine_diff_density_min -1.222
_refine_diff_density_rms 0.173
_refine_ls_abs_structure_details 'Flack H D (1983), Acta Cryst. A39, 876-881'
_refine_ls_abs_structure_Flack 0.522(17)
_refine_ls_extinction_method none
_refine_ls_goodness_of_fit_ref 1.060
_refine_ls_hydrogen_treatment constr
_refine_ls_matrix_type full
_refine_ls_number_parameters 524
_refine_ls_number_reflns 4890
_refine_ls_number_restraints 51
_refine_ls_restrained_S_all 1.058
_refine_ls_R_factor_all 0.0791
_refine_ls_R_factor_gt 0.0657
_refine_ls_shift/su_max 0.002
_refine_ls_shift/su_mean 0.000
_refine_ls_structure_factor_coef Fsqd
_refine_ls_weighting_details 'calc w=1/[\s^2^(Fo^2^)+(0.1151P)^2^+5.1244P] where P=(Fo^2^+2Fc^2^)/3'
_refine_ls_weighting_scheme calc
_refine_ls_wR_factor_gt 0.1698
_refine_ls_wR_factor_ref 0.1840
_reflns_number_gt 4107
_reflns_number_total 4890
_reflns_threshold_expression >2sigma(I)
_cod_data_source_file c8dt00640g2.cif
_cod_data_source_block ic66ClO4
_cod_depositor_comments 'Adding full bibliography for 7045878--7045888.cif.'
_cod_database_code 7045885

loop_
_symmetry_equiv_pos_as_xyz
'x, y, z'
'-x, -y, z+1/2'
'-x+1/2, y, z+1/2'
'x+1/2, -y, z'

loop_
_atom_site_label
_atom_site_type_symbol
_atom_site_fract_x
_atom_site_fract_y
_atom_site_fract_z
_atom_site_U_iso_or_equiv
_atom_site_adp_type
_atom_site_occupancy
_atom_site_symmetry_multiplicity
_atom_site_calc_flag
_atom_site_refinement_flags
_atom_site_disorder_assembly
_atom_site_disorder_group
Ag1 Ag 0.50584(6) 0.29997(9) 0.53704(7) 0.0608(3) Uani 1 1 d . . .
Ag2 Ag 0.32501(5) 0.06918(9) 0.79803(7) 0.0519(3) Uani 1 1 d . . .
N3 N 0.3815(5) 0.2589(8) 0.5688(5) 0.0359(19) Uani 1 1 d . . .
C4 C 0.3742(6) 0.1679(9) 0.6209(6) 0.033(2) Uani 1 1 d . . .
N5 N 0.3215(5) 0.1583(8) 0.6710(5) 0.0336(19) Uani 1 1 d . . .
C6 C 0.2720(6) 0.2551(10) 0.6637(7) 0.035(2) Uani 1 1 d . . .
N7 N 0.2703(5) 0.3513(8) 0.6131(6) 0.038(2) Uani 1 1 d . . .
C8 C 0.3261(7) 0.3470(10) 0.5695(7) 0.040(3) Uani 1 1 d . . .
N9 N 0.4287(5) 0.0728(8) 0.6239(5) 0.0341(19) Uani 1 1 d . A .
N10 N 0.4960(5) 0.0987(9) 0.5938(5) 0.038(2) Uani 1 1 d . A .
C11 C 0.5340(7) -0.0133(12) 0.6063(8) 0.051(3) Uani 1 1 d . . .
H11 H 0.5828 -0.0271 0.5908 0.061 Uiso 1 1 calc R A .
C12 C 0.4926(7) -0.1062(12) 0.6447(8) 0.047(3) Uani 1 1 d . . .
H12 H 0.5078 -0.1918 0.6599 0.056 Uiso 1 1 calc R . .
C13 C 0.4259(6) -0.0504(9) 0.6563(6) 0.035(2) Uani 1 1 d . . .
H13 H 0.3859 -0.0887 0.6816 0.041 Uiso 1 1 calc R A .
N14 N 0.3347(6) 0.4503(8) 0.5183(6) 0.043(2) Uani 1 1 d . A .
N15 N 0.3861(7) 0.4490(10) 0.4657(7) 0.055(3) Uani 1 1 d . A .
C16 C 0.3808(10) 0.5598(14) 0.4312(9) 0.063(4) Uani 1 1 d . . .
H16 H 0.4105 0.5841 0.3904 0.075 Uiso 1 1 calc R A .
C17 C 0.3250(8) 0.6420(14) 0.4613(10) 0.063(4) Uani 1 1 d . . .
H17 H 0.3111 0.7283 0.4460 0.075 Uiso 1 1 calc R . .
C18 C 0.2963(8) 0.5680(11) 0.5172(10) 0.057(4) Uani 1 1 d . . .
H18 H 0.2575 0.5925 0.5490 0.068 Uiso 1 1 calc R A .
N19 N 0.2177(5) 0.2589(9) 0.7168(6) 0.040(2) Uani 1 1 d . A .
N20 N 0.2269(5) 0.1941(9) 0.7835(7) 0.048(3) Uani 1 1 d . A .
C21 C 0.1686(7) 0.2266(13) 0.8200(8) 0.050(3) Uani 1 1 d . . .
H21 H 0.1594 0.1969 0.8690 0.060 Uiso 1 1 calc R B .
C22 C 0.1199(7) 0.3096(12) 0.7811(10) 0.060(4) Uani 1 1 d . . .
H22 H 0.0743 0.3432 0.7971 0.072 Uiso 1 1 calc R . .
C23 C 0.1537(6) 0.3294(11) 0.7162(10) 0.052(4) Uani 1 1 d . . .
H23 H 0.1364 0.3827 0.6767 0.063 Uiso 1 1 calc R A .
N24 N 0.5731(5) 0.2726(8) 0.4124(5) 0.0311(18) Uani 1 1 d . . .
C25 C 0.6196(6) 0.3717(10) 0.4034(6) 0.036(2) Uani 1 1 d . . .
N26 N 0.6762(5) 0.3735(8) 0.3585(5) 0.036(2) Uani 1 1 d . . .
C27 C 0.6840(6) 0.2645(10) 0.3192(7) 0.041(3) Uani 1 1 d . . .
N28 N 0.6405(4) 0.1582(7) 0.3224(5) 0.0293(17) Uani 1 1 d . . .
C29 C 0.5873(5) 0.1700(9) 0.3706(6) 0.0279(19) Uani 1 1 d . . .
N30 N 0.6096(6) 0.4835(8) 0.4476(5) 0.037(2) Uani 1 1 d . A .
N31 N 0.5638(7) 0.4831(9) 0.5055(6) 0.051(3) Uani 1 1 d . A .
C32 C 0.5653(9) 0.6036(13) 0.5322(10) 0.063(4) Uani 1 1 d . . .
H32 H 0.5379 0.6333 0.5735 0.075 Uiso 1 1 calc R A .
C33 C 0.6146(9) 0.6849(13) 0.4899(8) 0.058(4) Uani 1 1 d . . .
H33 H 0.6255 0.7758 0.4974 0.070 Uiso 1 1 calc R . .
C34 C 0.6412(9) 0.6063(13) 0.4387(8) 0.058(4) Uani 1 1 d . . .
H34 H 0.6759 0.6298 0.4022 0.070 Uiso 1 1 calc R A .
N35 N 0.5409(5) 0.0595(7) 0.3770(5) 0.0320(18) Uani 1 1 d . A .
N36 N 0.5592(5) -0.0578(8) 0.3457(6) 0.039(2) Uani 1 1 d . . .
C37 C 0.5037(6) -0.1368(11) 0.3576(10) 0.053(4) Uani 1 1 d . . .
H37 H 0.5008 -0.2260 0.3412 0.063 Uiso 1 1 calc R . .
C38 C 0.4491(7) -0.0707(14) 0.3979(11) 0.063(4) Uani 1 1 d . . .
H38 H 0.4037 -0.1051 0.4140 0.076 Uiso 1 1 calc R A .
C39 C 0.4757(6) 0.0525(11) 0.4086(8) 0.043(3) Uani 1 1 d . A .
H39 H 0.4520 0.1222 0.4343 0.051 Uiso 1 1 calc R . .
N40 N 0.7395(6) 0.2610(9) 0.2701(6) 0.046(2) Uani 1 1 d . A .
N41 N 0.7495(7) 0.1527(12) 0.2239(10) 0.071(4) Uani 1 1 d . . .
C42 C 0.8069(11) 0.181(2) 0.1862(14) 0.086(6) Uani 1 1 d . . .
H42 H 0.8269 0.1236 0.1497 0.104 Uiso 1 1 calc R . .
C43 C 0.8365(9) 0.3024(19) 0.2045(13) 0.081(5) Uani 1 1 d . . .
H43 H 0.8784 0.3426 0.1836 0.097 Uiso 1 1 calc R A .
C44 C 0.7929(8) 0.3527(16) 0.2588(9) 0.065(4) Uani 1 1 d . A .
H44 H 0.7986 0.4350 0.2836 0.077 Uiso 1 1 calc R . .
Cl5A Cl 0.4534(6) 0.4835(9) 0.7317(5) 0.035(2) Uani 0.75 1 d PD A 1
O46A O 0.3858(8) 0.4143(16) 0.7287(11) 0.077(5) Uani 0.75 1 d PD A 1
O47A O 0.4384(8) 0.6241(10) 0.7279(9) 0.070(4) Uani 0.75 1 d PD A 1
O48A O 0.4865(6) 0.4632(12) 0.8023(7) 0.050(3) Uani 0.75 1 d PD A 1
O49A O 0.5004(10) 0.451(2) 0.6730(8) 0.071(11) Uani 0.75 1 d PD A 1
Cl5B Cl 0.4438(16) 0.487(3) 0.7262(17) 0.037(8) Uiso 0.25 1 d PD A 2
O46B O 0.404(3) 0.368(3) 0.739(3) 0.073(18) Uiso 0.25 1 d PD A 2
O47B O 0.393(2) 0.585(4) 0.701(3) 0.087(15) Uiso 0.25 1 d PD A 2
O48B O 0.4759(18) 0.528(4) 0.7939(19) 0.047(8) Uiso 0.25 1 d PD A 2
O49B O 0.498(3) 0.466(7) 0.671(3) 0.09(4) Uiso 0.25 1 d PD A 2
Cl0A Cl 0.2611(5) -0.0339(10) 1.0058(5) 0.039(2) Uiso 0.34 1 d PD B 1
O51A O 0.2457(18) 0.014(3) 0.9336(13) 0.093(12) Uiso 0.34 1 d PD B 1
O52A O 0.1926(10) -0.072(2) 1.0385(14) 0.040(5) Uiso 0.34 1 d PD B 1
O53A O 0.2938(19) 0.066(3) 1.050(2) 0.10(2) Uiso 0.34 1 d PD B 1
O54A O 0.3065(15) -0.148(3) 1.003(2) 0.083(12) Uiso 0.34 1 d PD B 1
Cl0B Cl 0.2520(5) 0.0083(8) 0.9748(5) 0.0324(18) Uiso 0.33 1 d PD B 2
O51B O 0.2319(10) -0.0519(17) 0.9077(9) 0.027(4) Uiso 0.33 1 d PD B 2
O52B O 0.2060(17) -0.040(3) 1.0336(15) 0.100(18) Uiso 0.33 1 d PD B 2
O53B O 0.2458(15) 0.1482(15) 0.9710(15) 0.060(7) Uiso 0.33 1 d PD B 2
O54B O 0.3260(10) -0.029(2) 0.9923(15) 0.057(7) Uiso 0.33 1 d PD B 2
Cl0C Cl 0.2654(6) 0.0066(12) 0.9981(7) 0.042(3) Uiso 0.33 1 d PD B 3
O51C O 0.2711(15) 0.088(3) 0.9362(12) 0.071(9) Uiso 0.33 1 d PD B 3
O52C O 0.2960(10) 0.0688(19) 1.0630(11) 0.025(5) Uiso 0.33 1 d PD B 3
O53C O 0.1896(9) -0.022(2) 1.0142(13) 0.036(5) Uiso 0.33 1 d PD B 3
O54C O 0.3033(13) -0.115(2) 0.9871(16) 0.053(7) Uiso 0.33 1 d PD B 3

loop_
_atom_site_aniso_label
_atom_site_aniso_U_11
_atom_site_aniso_U_22
_atom_site_aniso_U_33
_atom_site_aniso_U_23
_atom_site_aniso_U_13
_atom_site_aniso_U_12
Ag1 0.0740(6) 0.0467(4) 0.0616(6) -0.0056(5) 0.0209(6) -0.0148(4)
Ag2 0.0444(4) 0.0512(4) 0.0602(5) 0.0091(5) -0.0006(5) 0.0145(4)
N3 0.046(5) 0.030(4) 0.032(4) 0.004(3) -0.012(4) -0.004(4)
C4 0.044(6) 0.026(4) 0.030(5) -0.006(4) -0.014(4) 0.002(4)
N5 0.039(5) 0.023(3) 0.039(5) 0.006(3) -0.013(4) 0.002(3)
C6 0.031(5) 0.025(4) 0.051(7) -0.006(4) -0.015(5) 0.001(4)
N7 0.044(5) 0.022(4) 0.048(6) -0.003(4) -0.016(4) 0.005(4)
C8 0.053(6) 0.021(4) 0.046(6) 0.002(4) -0.029(6) 0.001(4)
N9 0.036(4) 0.029(4) 0.038(5) 0.002(4) -0.001(4) -0.001(4)
N10 0.048(5) 0.038(4) 0.028(5) -0.003(4) 0.012(4) 0.005(4)
C11 0.047(7) 0.044(6) 0.061(8) -0.006(6) 0.013(6) 0.009(5)
C12 0.047(7) 0.031(5) 0.064(8) -0.010(5) 0.002(6) 0.010(5)
C13 0.039(5) 0.020(4) 0.045(6) 0.009(4) -0.002(5) 0.010(4)
N14 0.049(5) 0.030(4) 0.050(6) 0.013(4) -0.014(5) 0.004(4)
N15 0.067(7) 0.043(5) 0.056(7) 0.013(5) -0.013(6) -0.006(5)
C16 0.081(10) 0.047(7) 0.061(9) 0.020(6) -0.020(8) -0.010(7)
C17 0.053(8) 0.045(7) 0.090(12) 0.027(7) -0.026(8) -0.001(6)
C18 0.060(8) 0.033(5) 0.078(10) 0.005(6) -0.015(7) 0.002(5)
N19 0.031(4) 0.034(4) 0.055(6) 0.006(4) -0.009(4) 0.006(4)
N20 0.038(5) 0.043(5) 0.062(7) 0.004(5) 0.011(5) 0.012(4)
C21 0.041(6) 0.055(7) 0.055(8) -0.013(6) 0.010(5) -0.007(5)
C22 0.031(6) 0.047(6) 0.100(13) -0.008(7) 0.005(7) 0.004(5)
C23 0.023(5) 0.033(5) 0.101(12) -0.010(6) -0.017(6) 0.006(4)
N24 0.034(4) 0.029(4) 0.030(5) 0.008(3) -0.006(3) -0.006(3)
C25 0.048(6) 0.026(5) 0.033(6) 0.007(4) -0.010(5) -0.017(4)
N26 0.048(5) 0.027(4) 0.034(5) -0.001(3) 0.000(4) -0.017(4)
C27 0.040(6) 0.035(5) 0.047(7) 0.013(5) -0.010(5) -0.010(4)
N28 0.027(4) 0.022(3) 0.039(5) 0.000(3) -0.003(3) -0.003(3)
C29 0.032(5) 0.024(4) 0.027(5) 0.009(4) -0.006(4) -0.001(4)
N30 0.052(5) 0.027(4) 0.033(5) 0.004(4) -0.009(4) -0.008(4)
N31 0.075(7) 0.033(4) 0.045(6) -0.003(4) -0.001(5) -0.011(5)
C32 0.086(10) 0.049(6) 0.054(8) -0.011(7) 0.004(8) -0.009(7)
C33 0.086(10) 0.045(6) 0.044(7) -0.011(6) -0.010(7) -0.022(7)
C34 0.082(10) 0.044(6) 0.049(8) 0.004(6) -0.014(7) -0.028(7)
N35 0.033(4) 0.019(3) 0.044(5) 0.001(3) -0.007(4) 0.000(3)
N36 0.034(4) 0.028(4) 0.056(6) -0.002(4) 0.009(4) 0.002(3)
C37 0.037(6) 0.028(5) 0.092(11) -0.012(6) 0.010(6) -0.009(4)
C38 0.035(6) 0.048(7) 0.108(13) -0.016(7) 0.025(8) -0.010(5)
C39 0.025(5) 0.038(5) 0.065(8) -0.010(5) 0.011(5) 0.003(4)
N40 0.042(5) 0.040(4) 0.056(7) -0.005(4) 0.004(5) -0.010(4)
N41 0.049(6) 0.054(6) 0.110(11) -0.011(7) 0.024(8) -0.008(5)
C42 0.074(11) 0.083(11) 0.102(15) -0.015(11) 0.036(11) -0.007(9)
C43 0.054(9) 0.086(11) 0.103(15) -0.007(10) 0.010(9) -0.033(8)
C44 0.061(9) 0.062(8) 0.070(10) -0.007(7) 0.018(7) -0.029(7)
Cl5A 0.039(3) 0.033(3) 0.033(3) -0.0056(16) -0.002(2) 0.002(2)
O46A 0.055(9) 0.070(10) 0.106(13) -0.025(10) -0.019(9) -0.032(9)
O47A 0.071(9) 0.038(6) 0.101(11) 0.006(7) 0.026(9) 0.012(6)
O48A 0.061(7) 0.046(6) 0.043(7) 0.011(6) -0.009(6) -0.005(5)
O49A 0.073(14) 0.103(18) 0.038(9) -0.020(8) 0.008(6) 0.039(11)

loop_
_atom_type_symbol
_atom_type_description
_atom_type_scat_dispersion_real
_atom_type_scat_dispersion_imag
_atom_type_scat_source
C C 0.0181 0.0091 'International Tables Vol C Tables 4.2.6.8 and 6.1.1.4'
H H 0.0000 0.0000 'International Tables Vol C Tables 4.2.6.8 and 6.1.1.4'
N N 0.0311 0.0180 'International Tables Vol C Tables 4.2.6.8 and 6.1.1.4'
O O 0.0492 0.0322 'International Tables Vol C Tables 4.2.6.8 and 6.1.1.4'
Ag Ag 0.1306 4.2820 'International Tables Vol C Tables 4.2.6.8 and 6.1.1.4'
Cl Cl 0.3639 0.7018 'International Tables Vol C Tables 4.2.6.8 and 6.1.1.4'

loop_
_geom_angle_atom_site_label_1
_geom_angle_atom_site_label_2
_geom_angle_atom_site_label_3
_geom_angle
_geom_angle_site_symmetry_1
_geom_angle_site_symmetry_3
N31 Ag1 N10 154.0(4) . .
N31 Ag1 N3 131.9(4) . .
N10 Ag1 N3 70.2(3) . .
N31 Ag1 N24 68.5(3) . .
N10 Ag1 N24 109.5(3) . .
N3 Ag1 N24 130.4(3) . .
N31 Ag1 O49A 78.1(5) . .
N10 Ag1 O49A 94.9(6) . .
N3 Ag1 O49A 81.6(4) . .
N24 Ag1 O49A 144.4(5) . .
N31 Ag1 O49B 76.2(12) . .
N10 Ag1 O49B 97.6(13) . .
N3 Ag1 O49B 81.5(10) . .
N24 Ag1 O49B 143.2(11) . .
N31 Ag1 N15 79.7(4) . .
N10 Ag1 N15 126.1(3) . .
N3 Ag1 N15 58.9(3) . .
N24 Ag1 N15 91.7(3) . .
O49A Ag1 N15 94.4(5) . .
O49B Ag1 N15 91.8(12) . .
N20 Ag2 N36 145.7(4) . 2_655
N20 Ag2 N28 140.7(3) . 2_655
N36 Ag2 N28 69.0(3) 2_655 2_655
N20 Ag2 N5 70.2(4) . .
N36 Ag2 N5 113.0(3) 2_655 .
N28 Ag2 N5 121.4(3) 2_655 .
N20 Ag2 O51C 76.8(6) . .
N36 Ag2 O51C 89.8(7) 2_655 .
N28 Ag2 O51C 89.6(6) 2_655 .
N5 Ag2 O51C 145.9(6) . .
N20 Ag2 O51B 80.8(4) . .
N36 Ag2 O51B 105.7(4) 2_655 .
N28 Ag2 O51B 68.3(4) 2_655 .
N5 Ag2 O51B 141.0(4) . .
N20 Ag2 O51A 78.5(7) . .
N36 Ag2 O51A 98.0(7) 2_655 .
N28 Ag2 O51A 78.3(7) 2_655 .
N5 Ag2 O51A 147.3(6) . .
N20 Ag2 N41 90.0(4) . 2_655
N36 Ag2 N41 124.2(3) 2_655 2_655
N28 Ag2 N41 58.9(3) 2_655 2_655
N5 Ag2 N41 80.9(4) . 2_655
O51C Ag2 N41 107.7(7) . 2_655
O51B Ag2 N41 73.4(4) . 2_655
O51A Ag2 N41 90.3(8) . 2_655
C4 N3 C8 112.1(10) . .
C4 N3 Ag1 112.8(7) . .
C8 N3 Ag1 127.4(7) . .
N3 C4 N5 127.5(9) . .
N3 C4 N9 115.9(10) . .
N5 C4 N9 116.6(9) . .
C4 N5 C6 112.0(9) . .
C4 N5 Ag2 129.9(6) . .
C6 N5 Ag2 112.0(8) . .
N7 C6 N5 127.8(11) . .
N7 C6 N19 116.0(9) . .
N5 C6 N19 116.2(10) . .
C8 N7 C6 112.0(9) . .
N7 C8 N3 128.6(10) . .
N7 C8 N14 117.8(10) . .
N3 C8 N14 113.5(12) . .
C13 N9 N10 111.9(9) . .
C13 N9 C4 128.0(10) . .
N10 N9 C4 120.0(9) . .
C11 N10 N9 103.9(9) . .
C11 N10 Ag1 141.2(8) . .
N9 N10 Ag1 114.7(6) . .
N10 C11 C12 111.3(11) . .
N10 C11 H11 124.3 . .
C12 C11 H11 124.3 . .
C13 C12 C11 106.9(11) . .
C13 C12 H12 126.6 . .
C11 C12 H12 126.6 . .
C12 C13 N9 105.9(10) . .
C12 C13 H13 127.0 . .
N9 C13 H13 127.0 . .
N15 N14 C18 110.9(11) . .
N15 N14 C8 122.7(10) . .
C18 N14 C8 126.3(13) . .
C16 N15 N14 106.5(13) . .
C16 N15 Ag1 135.2(11) . .
N14 N15 Ag1 102.7(7) . .
N15 C16 C17 112.0(15) . .
N15 C16 H16 124.0 . .
C17 C16 H16 124.0 . .
C18 C17 C16 104.0(11) . .
C18 C17 H17 128.0 . .
C16 C17 H17 128.0 . .
C17 C18 N14 106.5(14) . .
C17 C18 H18 126.7 . .
N14 C18 H18 126.7 . .
C23 N19 N20 110.9(11) . .
C23 N19 C6 128.7(11) . .
N20 N19 C6 120.2(8) . .
C21 N20 N19 102.9(10) . .
C21 N20 Ag2 138.9(10) . .
N19 N20 Ag2 118.2(7) . .
N20 C21 C22 114.7(13) . .
N20 C21 H21 122.6 . .
C22 C21 H21 122.6 . .
C23 C22 C21 103.3(11) . .
C23 C22 H22 128.3 . .
C21 C22 H22 128.3 . .
C22 C23 N19 108.1(13) . .
C22 C23 H23 125.9 . .
N19 C23 H23 125.9 . .
C29 N24 C25 113.4(9) . .
C29 N24 Ag1 133.1(6) . .
C25 N24 Ag1 109.6(7) . .
N26 C25 N24 126.5(10) . .
N26 C25 N30 116.3(9) . .
N24 C25 N30 117.1(11) . .
C27 N26 C25 113.9(9) . .
N26 C27 N28 125.5(11) . .
N26 C27 N40 117.2(9) . .
N28 C27 N40 117.2(10) . .
C29 N28 C27 113.6(9) . .
C29 N28 Ag2 113.6(6) . 2_654
C27 N28 Ag2 126.5(7) . 2_654
N24 C29 N28 127.1(9) . .
N24 C29 N35 117.3(9) . .
N28 C29 N35 115.6(9) . .
N31 N30 C34 110.9(11) . .
N31 N30 C25 121.7(9) . .
C34 N30 C25 127.4(11) . .
C32 N31 N30 105.7(11) . .
C32 N31 Ag1 133.9(11) . .
N30 N31 Ag1 120.4(7) . .
N31 C32 C33 110.3(14) . .
N31 C32 H32 124.9 . .
C33 C32 H32 124.9 . .
C34 C33 C32 105.3(11) . .
C34 C33 H33 127.3 . .
C32 C33 H33 127.3 . .
C33 C34 N30 107.8(14) . .
C33 C34 H34 126.1 . .
N30 C34 H34 126.1 . .
C39 N35 N36 110.9(8) . .
C39 N35 C29 128.5(9) . .
N36 N35 C29 120.5(9) . .
C37 N36 N35 105.7(9) . .
C37 N36 Ag2 138.6(8) . 2_654
N35 N36 Ag2 115.5(6) . 2_654
N36 C37 C38 110.5(10) . .
N36 C37 H37 124.7 . .
C38 C37 H37 124.7 . .
C39 C38 C37 104.6(10) . .
C39 C38 H38 127.7 . .
C37 C38 H38 127.7 . .
N35 C39 C38 108.3(10) . .
N35 C39 H39 125.8 . .
C38 C39 H39 125.8 . .
C27 N40 C44 128.6(11) . .
C27 N40 N41 121.0(10) . .
C44 N40 N41 110.4(11) . .
C42 N41 N40 104.8(13) . .
N41 C42 C43 112.9(18) . .
N41 C42 H42 123.5 . .
C43 C42 H42 123.5 . .
C44 C43 C42 105.8(14) . .
C44 C43 H43 127.1 . .
C42 C43 H43 127.1 . .
C43 C44 N40 106.1(13) . .
C43 C44 H44 126.9 . .
N40 C44 H44 126.9 . .
O49A Cl5A O46A 113.1(10) . .
O49A Cl5A O48A 112.2(10) . .
O46A Cl5A O48A 109.6(10) . .
O49A Cl5A O47A 108.0(11) . .
O46A Cl5A O47A 108.2(11) . .
O48A Cl5A O47A 105.4(9) . .
Cl5A O49A Ag1 141.6(12) . .
O49B Cl5B O48B 111.0(17) . .
O49B Cl5B O47B 109.4(17) . .
O48B Cl5B O47B 110.2(17) . .
O49B Cl5B O46B 110.5(17) . .
O48B Cl5B O46B 108.3(16) . .
O47B Cl5B O46B 107.4(16) . .
Cl5B O49B Ag1 134(3) . .
O53A Cl0A O51A 110.6(15) . .
O53A Cl0A O54A 110.5(15) . .
O51A Cl0A O54A 111.0(15) . .
O53A Cl0A O52A 109.3(15) . .
O51A Cl0A O52A 107.1(13) . .
O54A Cl0A O52A 108.3(14) . .
Cl0A O51A Ag2 137.8(19) . .
O51B Cl0B O53B 111.6(12) . .
O51B Cl0B O52B 109.6(14) . .
O53B Cl0B O52B 108.9(14) . .
O51B Cl0B O54B 108.9(12) . .
O53B Cl0B O54B 110.2(13) . .
O52B Cl0B O54B 107.6(14) . .
Cl0B O51B Ag2 104.6(9) . .
O51C Cl0C O54C 111.0(14) . .
O51C Cl0C O52C 111.6(13) . .
O54C Cl0C O52C 107.3(12) . .
O51C Cl0C O53C 110.5(14) . .
O54C Cl0C O53C 109.2(13) . .
O52C Cl0C O53C 107.2(11) . .
Cl0C O51C Ag2 137.2(17) . .

loop_
_geom_bond_atom_site_label_1
_geom_bond_atom_site_label_2
_geom_bond_distance
_geom_bond_site_symmetry_2
Ag1 N31 2.210(10) .
Ag1 N10 2.285(10) .
Ag1 N3 2.395(10) .
Ag1 N24 2.586(9) .
Ag1 O49A 2.897(15) .
Ag1 O49B 2.95(5) .
Ag1 N15 2.964(12) .
Ag2 N20 2.218(9) .
Ag2 N36 2.300(9) 2_655
Ag2 N28 2.423(8) 2_655
Ag2 N5 2.469(9) .
Ag2 O51C 2.70(2) .
Ag2 O51B 2.892(19) .
Ag2 O51A 2.91(3) .
Ag2 N41 2.950(13) 2_655
N3 C4 1.322(14) .
N3 C8 1.352(15) .
C4 N5 1.331(15) .
C4 N9 1.389(13) .
N5 C6 1.342(13) .
C6 N7 1.335(15) .
C6 N19 1.386(15) .
N7 C8 1.296(17) .
C8 N14 1.403(15) .
N9 C13 1.376(12) .
N9 N10 1.377(13) .
N10 C11 1.349(16) .
C11 C12 1.39(2) .
C11 H11 0.9500 .
C12 C13 1.366(16) .
C12 H12 0.9500 .
C13 H13 0.9500 .
N14 N15 1.342(18) .
N14 C18 1.383(15) .
N15 C16 1.284(17) .
C16 C17 1.43(2) .
C16 H16 0.9500 .
C17 C18 1.36(2) .
C17 H17 0.9500 .
C18 H18 0.9500 .
N19 C23 1.376(14) .
N19 N20 1.382(16) .
N20 C21 1.302(16) .
C21 C22 1.41(2) .
C21 H21 0.9500 .
C22 C23 1.34(2) .
C22 H22 0.9500 .
C23 H23 0.9500 .
N24 C29 1.309(14) .
N24 C25 1.327(13) .
C25 N26 1.321(16) .
C25 N30 1.395(15) .
N26 C27 1.319(15) .
C27 N28 1.340(13) .
C27 N40 1.354(16) .
N28 C29 1.317(13) .
C29 N35 1.409(12) .
N30 N31 1.346(15) .
N30 C34 1.378(15) .
N31 C32 1.310(17) .
C32 C33 1.44(2) .
C32 H32 0.9500 .
C33 C34 1.31(2) .
C33 H33 0.9500 .
C34 H34 0.9500 .
N35 C39 1.330(15) .
N35 N36 1.355(12) .
N36 C37 1.313(15) .
C37 C38 1.410(19) .
C37 H37 0.9500 .
C38 C39 1.351(17) .
C38 H38 0.9500 .
C39 H39 0.9500 .
N40 C44 1.366(16) .
N40 N41 1.389(17) .
N41 C42 1.29(2) .
C42 C43 1.39(3) .
C42 H42 0.9500 .
C43 C44 1.37(3) .
C43 H43 0.9500 .
C44 H44 0.9500 .
Cl5A O49A 1.409(11) .
Cl5A O46A 1.427(12) .
Cl5A O48A 1.429(13) .
Cl5A O47A 1.448(12) .
Cl5B O49B 1.419(19) .
Cl5B O48B 1.421(19) .
Cl5B O47B 1.433(19) .
Cl5B O46B 1.435(19) .
Cl0A O53A 1.418(17) .
Cl0A O51A 1.423(17) .
Cl0A O54A 1.426(17) .
Cl0A O52A 1.441(16) .
Cl0B O51B 1.408(15) .
Cl0B O53B 1.419(15) .
Cl0B O52B 1.443(16) .
Cl0B O54B 1.448(15) .
Cl0C O51C 1.391(16) .
Cl0C O54C 1.427(16) .
Cl0C O52C 1.446(16) .
Cl0C O53C 1.452(15) .
